data_4510312
loop_
_publ_author_name
'Kapustin, Eugene A.'
'Minkov, Vasily S.'
'Stare, Jernej'
'Boldyreva, Elena V.'

_publ_section_title
;
 One Hydrogen Bond---Two Ways To Build a Structure. The Role of
 N--H&#x00B7;&#x00B7;&#x00B7;O Hydrogen Bonds in Crystal Structures
 ofN,N-Dimethylglycine
;
_journal_issue 4
_journal_name_full 'Crystal Growth &amp; Design'
_journal_page_first 1851
_journal_paper_doi 10.1021/cg5000183
_journal_volume 14
_journal_year 2014
_chemical_formula_moiety 'C4 H9 N O2'
_chemical_formula_sum 'C4 H9 N O2'
_chemical_formula_weight 103.12
_chemical_name_common N,N-dimethylglycine
_chemical_name_systematic
; 
 2-(Dimethylamino)acetic acid  
;
_space_group_IT_number 14
_symmetry_cell_setting monoclinic
_symmetry_space_group_name_Hall '-P 2xab'
_symmetry_space_group_name_H-M 'P 21/b 1 1'
_audit_creation_method SHELXL-97
_cell_angle_alpha 91.493(4)
_cell_angle_beta 90.00
_cell_angle_gamma 90.00
_cell_formula_units_Z 16
_cell_length_a 11.1619(4)
_cell_length_b 9.8870(4)
_cell_length_c 18.6616(10)
_cell_measurement_reflns_used 7846
_cell_measurement_temperature 100(2)
_cell_measurement_theta_max 30.8129
_cell_measurement_theta_min 1.8208
_cell_volume 2058.75(16)
_diffrn_ambient_temperature 100(2)
_diffrn_detector_area_resol_mean 10.3457
_diffrn_measurement_device_type 'Oxford Gemini Ultra R'
_diffrn_measurement_method \w
_diffrn_radiation_monochromator graphite
_diffrn_radiation_source 'fine-focus sealed tube'
_diffrn_radiation_type MoK\a
_diffrn_radiation_wavelength 0.71073
_diffrn_reflns_av_R_equivalents 0.0681
_diffrn_reflns_av_sigmaI/netI 0.0324
_diffrn_reflns_limit_h_max 13
_diffrn_reflns_limit_h_min -13
_diffrn_reflns_limit_k_max 12
_diffrn_reflns_limit_k_min -12
_diffrn_reflns_limit_l_max 23
_diffrn_reflns_limit_l_min -23
_diffrn_reflns_number 31505
_diffrn_reflns_theta_max 26.37
_diffrn_reflns_theta_min 2.13
_exptl_absorpt_coefficient_mu 0.106
_exptl_absorpt_correction_T_max 0.981
_exptl_absorpt_correction_T_min 0.81628
_exptl_absorpt_correction_type multi-scan
_exptl_absorpt_process_details 'CrysAlis RED; Oxford Diffraction, 2008'
_exptl_crystal_colour colourless
_exptl_crystal_density_diffrn 1.331
_exptl_crystal_density_method 'not measured'
_exptl_crystal_description 'square pyramid'
_exptl_crystal_F_000 896
_exptl_crystal_size_max 0.32
_exptl_crystal_size_mid 0.25
_exptl_crystal_size_min 0.18
_reflns_number_gt 3856
_reflns_number_total 4222
_reflns_threshold_expression >2sigma(I)
_cod_data_source_file cg5000183_si_002.cif
_cod_data_source_block DMG-I-100K_DFT
_cod_database_code 4510312

loop_
_symmetry_equiv_pos_as_xyz
'x, y, z'
'x+1/2, -y+1/2, -z'
'-x, -y, -z'
'-x-1/2, y-1/2, z'

loop_
_atom_site_label
_atom_site_type_symbol
_atom_site_fract_x
_atom_site_fract_y
_atom_site_fract_z
_atom_site_U_iso_or_equiv
_atom_site_adp_type
O2D O 0.5784(3) 0.4752(4) 0.16357(18) 0.0286(8) Uani
O1D O 0.7096(3) 0.4362(4) 0.0750(2) 0.0318(9) Uani
N1D N 0.5605(3) 0.2661(4) 0.0011(2) 0.0189(8) Uani
H1D H 0.61977 0.32271 0.96930 0.023 Uiso
C2D C 0.5111(4) 0.3502(4) 0.0613(2) 0.0189(9) Uani
H2DA H 0.45993 0.28140 0.09519 0.023 Uiso
H2DB H 0.44769 0.42395 0.03944 0.023 Uiso
C1D C 0.6095(4) 0.4270(4) 0.1036(2) 0.0199(9) Uani
C3D C 0.4622(4) 0.2168(5) -0.0472(3) 0.0240(10) Uani
H3DA H 0.42390 0.30412 0.92582 0.036 Uiso
H3DB H 0.39450 0.16612 0.98523 0.036 Uiso
H3DC H 0.50105 0.14511 0.91341 0.036 Uiso
C4D C 0.6289(4) 0.1484(5) 0.0290(3) 0.0229(10) Uani
H4DA H 0.56730 0.08862 0.06114 0.034 Uiso
H4DB H 0.70352 0.18709 0.06141 0.034 Uiso
H4DC H 0.66212 0.08710 0.98350 0.034 Uiso
O2B O 0.0794(3) 0.4510(4) 0.33547(19) 0.0323(9) Uani
O1B O 0.2106(3) 0.4246(4) 0.4240(2) 0.0320(9) Uani
N1B N 0.0606(3) 0.2655(4) 0.5003(2) 0.0203(8) Uani
H1B H 0.12036 0.32562 0.53172 0.024 Uiso
C2B C 0.0118(4) 0.3436(5) 0.4395(2) 0.0200(9) Uani
H2BA H 0.95026 0.42153 0.46123 0.024 Uiso
H2BB H 0.95878 0.27181 0.40646 0.024 Uiso
C3B C -0.0378(4) 0.2246(5) 0.5491(3) 0.0266(10) Uani
H3BA H 0.89366 0.17023 0.51756 0.040 Uiso
H3BB H 0.92492 0.31605 0.57517 0.040 Uiso
H3BC H 1.00029 0.15801 0.58932 0.040 Uiso
C1B C 0.1109(4) 0.4116(5) 0.3965(3) 0.0230(10) Uani
C4B C 0.1291(4) 0.1438(5) 0.4738(3) 0.0230(10) Uani
H4BA H 0.20252 0.17775 0.43998 0.035 Uiso
H4BB H 0.06710 0.07844 0.44332 0.035 Uiso
H4BC H 0.16383 0.09038 0.52008 0.035 Uiso
N1C N 0.1320(3) 0.5653(4) 0.7288(2) 0.0224(9) Uani
H1C H 0.05714 0.55394 0.69205 0.027 Uiso
O2C O 0.3706(3) 0.4256(4) 0.61823(19) 0.0309(9) Uani
O1C O 0.1712(3) 0.3931(4) 0.61367(19) 0.0320(9) Uani
C1C C 0.2650(4) 0.4499(5) 0.6361(2) 0.0228(10) Uani
C2C C 0.2490(4) 0.5671(5) 0.6904(3) 0.0221(10) Uani
H2CA H 0.31967 0.56498 0.73151 0.027 Uiso
H2CB H 0.25527 0.66294 0.66156 0.027 Uiso
C4C C 0.1250(4) 0.4482(6) 0.7778(3) 0.0282(11) Uani
H4CA H 0.13633 0.35541 0.74509 0.042 Uiso
H4CB H 0.03644 0.44920 0.80367 0.042 Uiso
H4CC H 0.19622 0.46012 0.81824 0.042 Uiso
C3C C 0.1119(4) 0.6951(5) 0.7688(3) 0.0283(11) Uani
H3CA H 0.18034 0.70648 0.81081 0.042 Uiso
H3CB H 0.02261 0.69300 0.79327 0.042 Uiso
H3CC H 0.11713 0.77841 0.73119 0.042 Uiso
N1A N 0.3670(3) 0.4555(4) 0.2274(2) 0.0215(8) Uani
H1A H 0.44213 0.46931 0.19160 0.026 Uiso
O2A O 0.1300(3) 0.5843(4) 0.11632(19) 0.0275(8) Uani
O1A O 0.3290(3) 0.6191(4) 0.11350(18) 0.0276(8) Uani
C1A C 0.2361(4) 0.5613(5) 0.1344(2) 0.0211(9) Uani
C2A C 0.2516(4) 0.4467(5) 0.1871(2) 0.0204(9) Uani
H2AA H 0.17922 0.44758 0.22714 0.024 Uiso
H2AB H 0.24967 0.34927 0.15687 0.024 Uiso
C4A C 0.3676(4) 0.5725(5) 0.2795(3) 0.0266(10) Uani
H4AA H 0.29694 0.55532 0.31935 0.040 Uiso
H4AB H 0.35154 0.66490 0.24976 0.040 Uiso
H4AC H 0.45592 0.57665 0.30553 0.040 Uiso
C3A C 0.3909(4) 0.3278(5) 0.2651(3) 0.0290(11) Uani
H3AA H 0.38835 0.24301 0.22591 0.043 Uiso
H3AB H 0.32279 0.31596 0.30698 0.043 Uiso
H3AC H 0.48012 0.33495 0.28959 0.043 Uiso

loop_
_atom_type_symbol
_atom_type_description
_atom_type_scat_dispersion_real
_atom_type_scat_dispersion_imag
_atom_type_scat_source
C C 0.0033 0.0016 'International Tables Vol C Tables 4.2.6.8 and 6.1.1.4'
H H 0.0000 0.0000 'International Tables Vol C Tables 4.2.6.8 and 6.1.1.4'
N N 0.0061 0.0033 'International Tables Vol C Tables 4.2.6.8 and 6.1.1.4'
O O 0.0106 0.0060 'International Tables Vol C Tables 4.2.6.8 and 6.1.1.4'
